data_2232644
loop_
_publ_author_name
'Chen, Hong-ren'
'Tang, Tian-sheng'
'Wang, Jin'
'Liu, Pei-lian'
'Zhuo, Zeng'

_publ_section_title
;
 Poly[[tetraaqua-\m~4~-fumarato-di-\m~3~-fumarato-dineodymium(III)]
 trihydrate]
;
_journal_coeditor_code EZ2264
_journal_issue 12
_journal_name_full 'Acta Crystallographica Section E'
_journal_page_first m1717
_journal_page_last m1718
_journal_paper_doi 10.1107/S1600536811046447
_journal_volume 67
_journal_year 2011
_chemical_formula_iupac '[Nd2 (C4 H2 O4)3 (H2 O)4], 3H2 O'
_chemical_formula_moiety 'C12 H14 Nd2 O16, 3(H2 O)'
_chemical_formula_sum 'C12 H20 Nd2 O19'
_chemical_formula_weight 756.76
_chemical_name_common
;
Poly[[tetraaqua(\m~4~-fumarato-\k^5^<i>O</i>:<i>O</i>':<i>O</i>'',<i>O</i>''':
<i>O</i>''')(\m~3~-fumarato-\k^4^<i>O</i>:<i>O</i>':<i>O</i>'',<i>O</i>''')
(\m~3~-fumarato-\k^5^<i>O</i>,<i>O</i>':<i>O</i>'',<i>O</i>''':<i>O</i>''')
dineodymium(III)] trihydrate]
;
_chemical_name_systematic
;
Poly[[tetraaqua-\m~4~-fumarato-di-\m~3~-fumarato-dineodymium(III)] trihydrate]
;
_space_group_IT_number 14
_symmetry_cell_setting monoclinic
_symmetry_space_group_name_Hall '-P 2yn'
_symmetry_space_group_name_H-M 'P 1 21/n 1'
_atom_sites_solution_hydrogens geom
_atom_sites_solution_primary direct
_atom_sites_solution_secondary difmap
_audit_creation_method SHELXL-97
_cell_angle_alpha 90.00
_cell_angle_beta 91.538(5)
_cell_angle_gamma 90.00
_cell_formula_units_Z 4
_cell_length_a 9.5810(9)
_cell_length_b 14.8675(15)
_cell_length_c 14.9056(14)
_cell_measurement_reflns_used 6284
_cell_measurement_temperature 298(2)
_cell_measurement_theta_max 27.98
_cell_measurement_theta_min 2.53
_cell_volume 2122.5(4)
_computing_cell_refinement 'SAINT (Bruker, 2008)'
_computing_data_collection 'APEX2 (Bruker, 2008)'
_computing_data_reduction 'SAINT (Bruker, 2008)'
_computing_molecular_graphics 'SHELXTL (Sheldrick, 2008)'
_computing_publication_material 'SHELXTL (Sheldrick, 2008)'
_computing_structure_refinement 'SHELXS97 (Sheldrick, 2008)'
_computing_structure_solution 'SHELXS97 (Sheldrick, 2008)'
_diffrn_ambient_temperature 298(2)
_diffrn_measured_fraction_theta_full 0.965
_diffrn_measured_fraction_theta_max 0.965
_diffrn_measurement_device_type 'Bruker APEXII CCD'
_diffrn_measurement_method 'phi and omega scans'
_diffrn_radiation_monochromator graphite
_diffrn_radiation_source 'fine-focus sealed tube'
_diffrn_radiation_type MoK\a
_diffrn_radiation_wavelength 0.71073
_diffrn_reflns_av_R_equivalents 0.0522
_diffrn_reflns_av_sigmaI/netI 0.0445
_diffrn_reflns_limit_h_max 12
_diffrn_reflns_limit_h_min -12
_diffrn_reflns_limit_k_max 19
_diffrn_reflns_limit_k_min -19
_diffrn_reflns_limit_l_max 19
_diffrn_reflns_limit_l_min -15
_diffrn_reflns_number 24284
_diffrn_reflns_theta_full 28.05
_diffrn_reflns_theta_max 28.05
_diffrn_reflns_theta_min 1.93
_exptl_absorpt_coefficient_mu 4.932
_exptl_absorpt_correction_T_max 0.501
_exptl_absorpt_correction_T_min 0.459
_exptl_absorpt_correction_type multi-scan
_exptl_absorpt_process_details '(SADABS; Sheldrick, 1996)'
_exptl_crystal_colour green
_exptl_crystal_density_diffrn 2.368
_exptl_crystal_density_method 'not measured'
_exptl_crystal_description block
_exptl_crystal_F_000 1456.0
_exptl_crystal_size_max 0.16
_exptl_crystal_size_mid 0.15
_exptl_crystal_size_min 0.14
_refine_diff_density_max 1.364
_refine_diff_density_min -0.888
_refine_ls_extinction_method none
_refine_ls_goodness_of_fit_ref 1.048
_refine_ls_hydrogen_treatment mixed
_refine_ls_matrix_type full
_refine_ls_number_parameters 306
_refine_ls_number_reflns 5150
_refine_ls_number_restraints 0
_refine_ls_restrained_S_all 1.048
_refine_ls_R_factor_all 0.0409
_refine_ls_R_factor_gt 0.0303
_refine_ls_shift/su_max 0.002
_refine_ls_shift/su_mean 0.000
_refine_ls_structure_factor_coef Fsqd
_refine_ls_weighting_details 'calc w=1/[\s^2^(Fo^2^)+(0.0302P)^2^+2.6259P] where P=(Fo^2^+2Fc^2^)/3'
_refine_ls_weighting_scheme calc
_refine_ls_wR_factor_gt 0.0699
_refine_ls_wR_factor_ref 0.0748
_reflns_number_gt 4060
_reflns_number_total 5150
_reflns_threshold_expression I>2sigma(I)
_cod_data_source_file ez2264.cif
_cod_data_source_block I
_cod_original_sg_symbol_H-M 'P 21/n'
_cod_database_code 2232644
_cod_database_fobs_code 2232644

loop_
_symmetry_equiv_pos_as_xyz
'x, y, z'
'-x+1/2, y+1/2, -z+1/2'
'-x, -y, -z'
'x-1/2, -y-1/2, z-1/2'

loop_
_atom_site_type_symbol
_atom_site_label
_atom_site_fract_x
_atom_site_fract_y
_atom_site_fract_z
_atom_site_U_iso_or_equiv
_atom_site_adp_type
_atom_site_calc_flag
_atom_site_refinement_flags
_atom_site_occupancy
_atom_site_symmetry_multiplicity
Nd Nd1 1.02953(3) 0.663992(15) 0.246217(16) 0.01439(7) Uani d . 1 1
Nd Nd2 0.80991(2) 0.846421(15) 0.405801(16) 0.01358(7) Uani d . 1 1
O O1 0.5842(3) 0.7709(2) 0.4569(2) 0.0234(8) Uani d . 1 1
C C3 0.2687(5) 0.8568(3) 0.3655(3) 0.0227(11) Uani d . 1 1
H H3 0.3058 0.8783 0.3127 0.027 Uiso calc R 1 1
O O2 0.5619(3) 0.8871(2) 0.3665(2) 0.0264(8) Uani d . 1 1
C C1 0.5090(5) 0.8282(3) 0.4166(3) 0.0189(10) Uani d . 1 1
C C2 0.3555(5) 0.8281(4) 0.4280(4) 0.0291(12) Uani d . 1 1
H H2 0.3202 0.8068 0.4815 0.035 Uiso calc R 1 1
O O3 0.7836(3) 0.7226(2) 0.2985(2) 0.0248(8) Uani d . 1 1
O O4 0.7899(3) 0.6470(2) 0.1732(2) 0.0241(8) Uani d . 1 1
C C4 0.7199(5) 0.6861(3) 0.2319(3) 0.0186(10) Uani d . 1 1
O O6 1.0906(4) 0.6561(2) 0.4082(2) 0.0288(8) Uani d . 1 1
C C5 1.0122(6) 0.6644(3) 0.4739(3) 0.0215(11) Uani d . 1 1
O O5 0.9116(4) 0.7183(2) 0.4785(2) 0.0312(9) Uani d . 1 1
O O8 1.0189(4) 0.7802(2) 0.1277(2) 0.0342(9) Uani d . 1 1
H H8B 1.0470 0.7594 0.0782 0.041 Uiso d R 1 1
H H8C 1.0621 0.8282 0.1422 0.041 Uiso d R 1 1
C C8 0.4972(5) 0.6643(3) 0.1528(3) 0.0229(11) Uani d . 1 1
H H8 0.5490 0.6512 0.1025 0.028 Uiso calc R 1 1
C C6 0.1155(5) 0.8573(3) 0.3732(3) 0.0167(10) Uani d . 1 1
C C7 0.5665(5) 0.6870(3) 0.2248(3) 0.0249(11) Uani d . 1 1
H H7 0.5169 0.7049 0.2745 0.030 Uiso calc R 1 1
C C10 1.0375(5) 0.6029(3) 0.5517(3) 0.0238(11) Uani d . 1 1
H H10 1.1223 0.5725 0.5560 0.029 Uiso calc R 1 1
C C9 0.9469(6) 0.5895(3) 0.6139(3) 0.0284(12) Uani d . 1 1
H H9 0.8705 0.6280 0.6170 0.034 Uiso calc R 1 1
O O11 0.0390(3) 0.8180(2) 0.3136(2) 0.0191(7) Uani d . 1 1
O O12 0.0605(3) 0.8974(2) 0.4368(2) 0.0283(8) Uani d . 1 1
O O14 0.7818(4) 1.0060(2) 0.4411(3) 0.0310(9) Uani d . 1 1
O O13 0.8092(4) 0.9288(3) 0.2613(2) 0.0359(9) Uani d . 1 1
H H13A 0.8857 0.9226 0.2344 0.043 Uiso d R 1 1
H H13B 0.7472 0.9489 0.2284 0.043 Uiso d R 1 1
O O16 1.0338(3) 0.5710(2) 0.1065(2) 0.0244(8) Uani d . 1 1
H H16C 1.0155 0.5158 0.1155 0.029 Uiso d R 1 1
H H16A 1.1004 0.5787 0.0861 0.029 Uiso d R 1 1
C C17 0.9609(6) 0.5154(3) 0.6799(3) 0.0229(11) Uani d . 1 1
O O25 1.0774(4) 0.4770(2) 0.6945(2) 0.0268(8) Uani d . 1 1
O O24 0.8508(4) 0.4865(2) 0.7148(2) 0.0280(8) Uani d . 1 1
C C18 0.3435(5) 0.6570(3) 0.1423(3) 0.0172(10) Uani d . 1 1
O O26 0.2692(3) 0.6793(2) 0.2068(2) 0.0264(8) Uani d . 1 1
O O27 0.2955(3) 0.6265(2) 0.0686(2) 0.0234(8) Uani d . 1 1
O O2W 0.6477(13) 0.5680(8) 0.4310(8) 0.236(5) Uani d . 1 1
H H2WA 0.6803 0.6169 0.4106 0.354 Uiso d R 1 1
H H2WB 0.7017 0.5507 0.4737 0.354 Uiso d R 1 1
O O3W 0.4332(5) 0.4644(3) 0.3352(3) 0.0568(13) Uani d . 1 1
H H3WC 0.4845 0.5021 0.3634 0.085 Uiso d R 1 1
H H3WD 0.3534 0.4878 0.3252 0.085 Uiso d R 1 1
H H14A 0.833(6) 1.032(4) 0.482(4) 0.043(19) Uiso d . 1 1
H H14B 0.776(6) 1.044(4) 0.408(4) 0.023(16) Uiso d . 1 1
O O1W 0.3772(16) 0.5909(13) 0.4489(10) 0.342(10) Uani d . 1 1
H H1WD 0.4418 0.6067 0.4142 0.514 Uiso d R 1 1
H H1WC 0.2950 0.6105 0.4385 0.514 Uiso d R 1 1

loop_
_atom_site_aniso_label
_atom_site_aniso_U_11
_atom_site_aniso_U_22
_atom_site_aniso_U_33
_atom_site_aniso_U_12
_atom_site_aniso_U_13
_atom_site_aniso_U_23
Nd1 0.01165(14) 0.01670(12) 0.01485(13) -0.00010(9) 0.00092(10) -0.00118(9)
Nd2 0.00971(14) 0.01650(12) 0.01448(13) 0.00087(9) -0.00055(9) -0.00120(9)
O1 0.0173(19) 0.0271(18) 0.0256(19) 0.0033(15) -0.0008(14) 0.0066(15)
C3 0.016(3) 0.030(3) 0.022(3) -0.005(2) 0.006(2) 0.002(2)
O2 0.0102(18) 0.0298(19) 0.039(2) 0.0005(14) -0.0017(15) 0.0124(16)
C1 0.019(3) 0.025(2) 0.013(2) -0.003(2) 0.0025(19) -0.0046(18)
C2 0.016(3) 0.045(3) 0.026(3) 0.001(2) 0.006(2) 0.009(2)
O3 0.0194(19) 0.0286(18) 0.0262(19) -0.0038(15) -0.0014(15) -0.0119(15)
O4 0.0141(18) 0.0347(19) 0.0235(19) -0.0003(15) -0.0001(14) -0.0118(15)
C4 0.016(3) 0.017(2) 0.022(3) 0.0004(19) 0.002(2) 0.0004(19)
O6 0.040(2) 0.0298(19) 0.0168(18) 0.0040(16) 0.0007(16) 0.0004(14)
C5 0.031(3) 0.017(2) 0.016(2) 0.000(2) -0.002(2) 0.0009(18)
O5 0.034(2) 0.0296(19) 0.030(2) 0.0101(17) 0.0015(17) 0.0109(16)
O8 0.052(3) 0.0264(19) 0.024(2) -0.0025(18) 0.0027(18) -0.0020(16)
C8 0.016(3) 0.034(3) 0.019(3) 0.004(2) 0.005(2) -0.002(2)
C6 0.013(2) 0.020(2) 0.017(2) 0.0006(19) 0.0011(19) 0.0031(18)
C7 0.015(3) 0.034(3) 0.025(3) 0.001(2) 0.002(2) -0.011(2)
C10 0.029(3) 0.021(2) 0.021(3) 0.005(2) -0.005(2) 0.004(2)
C9 0.035(3) 0.021(2) 0.030(3) 0.009(2) 0.001(2) 0.006(2)
O11 0.0153(18) 0.0236(16) 0.0183(17) -0.0007(14) -0.0018(14) -0.0039(13)
O12 0.0138(18) 0.041(2) 0.031(2) -0.0051(16) 0.0035(15) -0.0138(17)
O14 0.043(3) 0.0159(18) 0.033(2) 0.0024(17) -0.0169(19) -0.0004(17)
O13 0.029(2) 0.049(2) 0.030(2) 0.0144(19) 0.0089(17) 0.0166(18)
O16 0.0199(19) 0.0240(17) 0.030(2) -0.0037(15) 0.0067(15) -0.0051(15)
C17 0.033(3) 0.018(2) 0.018(2) 0.000(2) 0.000(2) 0.0011(19)
O25 0.025(2) 0.0219(17) 0.033(2) -0.0031(15) -0.0052(16) 0.0079(15)
O24 0.030(2) 0.0263(18) 0.028(2) 0.0038(16) 0.0063(16) 0.0026(15)
C18 0.011(2) 0.020(2) 0.020(2) 0.0007(18) 0.0020(19) 0.0015(18)
O26 0.0138(19) 0.042(2) 0.0239(19) -0.0025(15) 0.0050(15) -0.0083(16)
O27 0.0188(19) 0.0361(19) 0.0151(17) -0.0072(15) -0.0027(14) 0.0018(14)
O2W 0.251(14) 0.170(10) 0.285(15) -0.001(10) -0.021(11) 0.011(10)
O3W 0.054(3) 0.040(3) 0.076(4) 0.005(2) -0.001(3) -0.011(2)
O1W 0.264(16) 0.44(3) 0.32(2) -0.100(17) -0.051(14) 0.098(19)

loop_
_atom_type_symbol
_atom_type_description
_atom_type_scat_dispersion_real
_atom_type_scat_dispersion_imag
_atom_type_scat_source
C C 0.0033 0.0016 'International Tables Vol C Tables 4.2.6.8 and 6.1.1.4'
H H 0.0000 0.0000 'International Tables Vol C Tables 4.2.6.8 and 6.1.1.4'
N N 0.0061 0.0033 'International Tables Vol C Tables 4.2.6.8 and 6.1.1.4'
O O 0.0106 0.0060 'International Tables Vol C Tables 4.2.6.8 and 6.1.1.4'
Nd Nd -0.1943 3.0179 'International Tables Vol C Tables 4.2.6.8 and 6.1.1.4'

loop_
_geom_angle_atom_site_label_1
_geom_angle_atom_site_label_2
_geom_angle_atom_site_label_3
_geom_angle_site_symmetry_1
_geom_angle_site_symmetry_3
_geom_angle
O26 Nd1 O8 1_655 . 77.26(12)
O26 Nd1 O6 1_655 . 92.32(12)
O8 Nd1 O6 . . 137.38(11)
O26 Nd1 O11 1_655 1_655 89.22(11)
O8 Nd1 O11 . 1_655 69.37(11)
O6 Nd1 O11 . 1_655 69.27(11)
O26 Nd1 O16 1_655 . 79.13(11)
O8 Nd1 O16 . . 78.01(11)
O6 Nd1 O16 . . 141.11(11)
O11 Nd1 O16 1_655 . 147.08(11)
O26 Nd1 O25 1_655 3_766 124.75(12)
O8 Nd1 O25 . 3_766 145.90(12)
O6 Nd1 O25 . 3_766 72.77(11)
O11 Nd1 O25 1_655 3_766 129.43(11)
O16 Nd1 O25 . 3_766 81.22(11)
O26 Nd1 O4 1_655 . 140.31(11)
O8 Nd1 O4 . . 75.09(12)
O6 Nd1 O4 . . 127.20(12)
O11 Nd1 O4 1_655 . 106.71(10)
O16 Nd1 O4 . . 67.72(10)
O25 Nd1 O4 3_766 . 72.11(11)
O26 Nd1 O4 1_655 1 140.31(11)
O8 Nd1 O4 . 1 75.09(12)
O6 Nd1 O4 . 1 127.20(12)
O11 Nd1 O4 1_655 1 106.71(10)
O16 Nd1 O4 . 1 67.72(10)
O25 Nd1 O4 3_766 1 72.11(11)
O4 Nd1 O4 . 1 0.00(16)
O26 Nd1 O24 1_655 3_766 73.38(12)
O8 Nd1 O24 . 3_766 141.13(11)
O6 Nd1 O24 . 3_766 69.25(11)
O11 Nd1 O24 1_655 3_766 133.95(11)
O16 Nd1 O24 . 3_766 71.95(11)
O25 Nd1 O24 3_766 3_766 51.45(11)
O4 Nd1 O24 . 3_766 113.85(11)
O4 Nd1 O24 1 3_766 113.85(11)
O26 Nd1 O3 1_655 . 155.04(11)
O8 Nd1 O3 . . 87.75(11)
O6 Nd1 O3 . . 85.27(11)
O11 Nd1 O3 1_655 . 66.66(10)
O16 Nd1 O3 . . 117.47(10)
O25 Nd1 O3 3_766 . 78.22(11)
O4 Nd1 O3 . . 49.80(10)
O4 Nd1 O3 1 . 49.80(10)
O24 Nd1 O3 3_766 . 127.89(11)
O26 Nd1 O3 1_655 1 155.04(11)
O8 Nd1 O3 . 1 87.75(11)
O6 Nd1 O3 . 1 85.27(11)
O11 Nd1 O3 1_655 1 66.66(10)
O16 Nd1 O3 . 1 117.47(10)
O25 Nd1 O3 3_766 1 78.22(11)
O4 Nd1 O3 . 1 49.80(10)
O4 Nd1 O3 1 1 49.80(10)
O24 Nd1 O3 3_766 1 127.89(11)
O3 Nd1 O3 . 1 0.00(6)
O26 Nd1 C17 1_655 3_766 99.25(14)
O8 Nd1 C17 . 3_766 156.81(12)
O6 Nd1 C17 . 3_766 65.09(12)
O11 Nd1 C17 1_655 3_766 133.80(12)
O16 Nd1 C17 . 3_766 78.82(12)
O25 Nd1 C17 3_766 3_766 25.97(12)
O4 Nd1 C17 . 3_766 95.22(13)
O4 Nd1 C17 1 3_766 95.22(13)
O24 Nd1 C17 3_766 3_766 25.99(12)
O3 Nd1 C17 . 3_766 102.18(13)
O3 Nd1 C17 1 3_766 102.18(13)
O5 Nd2 O14 . . 136.23(13)
O5 Nd2 O3 . 1 74.35(12)
O14 Nd2 O3 . 1 149.32(13)
O5 Nd2 O3 . . 74.35(12)
O14 Nd2 O3 . . 149.32(13)
O3 Nd2 O3 1 . 0.00(10)
O5 Nd2 O27 . 4_676 73.51(12)
O14 Nd2 O27 . 4_676 67.73(13)
O3 Nd2 O27 1 4_676 139.28(12)
O3 Nd2 O27 . 4_676 139.28(12)
O5 Nd2 O13 . . 141.36(12)
O14 Nd2 O13 . . 73.12(14)
O3 Nd2 O13 1 . 78.82(12)
O3 Nd2 O13 . . 78.82(12)
O27 Nd2 O13 4_676 . 140.84(12)
O5 Nd2 O2 . . 132.21(12)
O14 Nd2 O2 . . 72.98(13)
O3 Nd2 O2 1 . 87.02(12)
O3 Nd2 O2 . . 87.02(12)
O27 Nd2 O2 4_676 . 96.50(11)
O13 Nd2 O2 . . 72.36(11)
O5 Nd2 O12 . 1_655 77.49(12)
O14 Nd2 O12 . 1_655 77.37(13)
O3 Nd2 O12 1 1_655 114.97(11)
O3 Nd2 O12 . 1_655 114.97(11)
O27 Nd2 O12 4_676 1_655 81.39(11)
O13 Nd2 O12 . 1_655 89.50(12)
O2 Nd2 O12 . 1_655 148.62(12)
O5 Nd2 O1 . . 81.57(11)
O14 Nd2 O1 . . 105.16(13)
O3 Nd2 O1 1 . 78.02(11)
O3 Nd2 O1 . . 78.02(11)
O27 Nd2 O1 4_676 . 73.15(11)
O13 Nd2 O1 . . 119.40(12)
O2 Nd2 O1 . . 51.29(10)
O12 Nd2 O1 1_655 . 150.73(11)
O5 Nd2 O11 . 1_655 76.98(11)
O14 Nd2 O11 . 1_655 111.28(12)
O3 Nd2 O11 1 1_655 67.31(10)
O3 Nd2 O11 . 1_655 67.31(10)
O27 Nd2 O11 4_676 1_655 127.13(10)
O13 Nd2 O11 . 1_655 67.16(11)
O2 Nd2 O11 . 1_655 135.19(11)
O12 Nd2 O11 1_655 1_655 49.67(10)
O1 Nd2 O11 . 1_655 142.94(10)
O5 Nd2 C6 . 1_655 74.15(12)
O14 Nd2 C6 . 1_655 95.55(13)
O3 Nd2 C6 1 1_655 91.06(12)
O3 Nd2 C6 . 1_655 91.06(12)
O27 Nd2 C6 4_676 1_655 103.44(12)
O13 Nd2 C6 . 1_655 79.12(12)
O2 Nd2 C6 . 1_655 151.25(12)
O12 Nd2 C6 1_655 1_655 24.49(11)
O1 Nd2 C6 . 1_655 155.32(11)
O11 Nd2 C6 1_655 1_655 25.30(11)
C1 O1 Nd2 . . 92.2(3)
C2 C3 C6 . . 124.3(5)
C2 C3 H3 . . 117.8
C6 C3 H3 . . 117.8
C1 O2 Nd2 . . 95.0(3)
O1 C1 O2 . . 121.1(4)
O1 C1 C2 . . 120.1(4)
O2 C1 C2 . . 118.8(4)
C3 C2 C1 . . 122.2(5)
C3 C2 H2 . . 118.9
C1 C2 H2 . . 118.9
O3 O3 C4 1 . 0(10)
O3 O3 Nd2 1 . 0(10)
C4 O3 Nd2 . . 150.4(3)
O3 O3 Nd1 1 . 0(6)
C4 O3 Nd1 . . 92.4(3)
Nd2 O3 Nd1 . . 111.28(12)
O4 O4 C4 1 . 0(10)
O4 O4 Nd1 1 . 0(3)
C4 O4 Nd1 . . 98.6(3)
O4 C4 O4 . 1 0.0(3)
O4 C4 O3 . 1 119.0(4)
O4 C4 O3 1 1 119.0(4)
O4 C4 O3 . . 119.0(4)
O4 C4 O3 1 . 119.0(4)
O3 C4 O3 1 . 0.0(3)
O4 C4 C7 . . 120.3(4)
O4 C4 C7 1 . 120.3(4)
O3 C4 C7 1 . 120.6(4)
O3 C4 C7 . . 120.6(4)
C5 O6 Nd1 . . 128.7(3)
O6 C5 O5 . . 125.6(4)
O6 C5 C10 . . 117.2(4)
O5 C5 C10 . . 117.2(4)
C5 O5 Nd2 . . 142.0(3)
Nd1 O8 H8B . . 111.0
Nd1 O8 H8C . . 113.2
H8B O8 H8C . . 111.4
C7 C8 C18 . . 126.5(5)
C7 C8 H8 . . 116.8
C18 C8 H8 . . 116.8
O12 C6 O11 . . 120.1(4)
O12 C6 C3 . . 120.1(4)
O11 C6 C3 . . 119.8(4)
O12 C6 Nd2 . 1_455 57.8(2)
O11 C6 Nd2 . 1_455 62.7(2)
C3 C6 Nd2 . 1_455 174.0(3)
C8 C7 C4 . . 123.2(5)
C8 C7 H7 . . 118.4
C4 C7 H7 . . 118.4
C9 C10 C5 . . 123.3(5)
C9 C10 H10 . . 118.3
C5 C10 H10 . . 118.3
C10 C9 C17 . . 122.4(5)
C10 C9 H9 . . 118.8
C17 C9 H9 . . 118.8
C6 O11 Nd1 . 1_455 135.4(3)
C6 O11 Nd2 . 1_455 92.0(3)
Nd1 O11 Nd2 1_455 1_455 109.38(11)
C6 O12 Nd2 . 1_455 97.7(3)
Nd2 O14 H14A . . 121(4)
Nd2 O14 H14B . . 127(4)
H14A O14 H14B . . 100(5)
Nd2 O13 H13A . . 112.0
Nd2 O13 H13B . . 133.5
H13A O13 H13B . . 112.2
Nd1 O16 H16C . . 113.1
Nd1 O16 H16A . . 107.2
H16C O16 H16A . . 114.1
O24 C17 O25 . . 121.1(4)
O24 C17 C9 . . 117.7(5)
O25 C17 C9 . . 120.9(5)
O24 C17 Nd1 . 3_766 63.1(2)
O25 C17 Nd1 . 3_766 60.0(2)
C9 C17 Nd1 . 3_766 160.5(3)
C17 O25 Nd1 . 3_766 94.1(3)
C17 O24 Nd1 . 3_766 91.0(3)
O26 C18 O27 . . 124.1(4)
O26 C18 C8 . . 118.8(4)
O27 C18 C8 . . 117.1(4)
C18 O26 Nd1 . 1_455 136.8(3)
C18 O27 Nd2 . 4_575 140.2(3)
O2W O2W O2W 1 1 0(10)
O2W O2W H2WA 1 . 0.0
O2W O2W H2WA 1 . 0.0
O2W O2W H2WB 1 . 0.0
O2W O2W H2WB 1 . 0.0
H2WA O2W H2WB . . 107.7
O3W O3W H3WC 1 . 0.0
O3W O3W H3WD 1 . 0.0
H3WC O3W H3WD . . 108.7
O1W O1W H1WD 1 . 0.0
O1W O1W H1WC 1 . 0.0
H1WD O1W H1WC . . 118.8

loop_
_geom_bond_atom_site_label_1
_geom_bond_atom_site_label_2
_geom_bond_site_symmetry_2
_geom_bond_distance
Nd1 O26 1_655 2.397(3)
Nd1 O8 . 2.471(3)
Nd1 O6 . 2.473(3)
Nd1 O11 1_655 2.501(3)
Nd1 O16 . 2.502(3)
Nd1 O25 3_766 2.504(3)
Nd1 O4 . 2.527(3)
Nd1 O4 1 2.527(3)
Nd1 O24 3_766 2.573(3)
Nd1 O3 . 2.649(3)
Nd1 O3 1 2.649(3)
Nd1 C17 3_766 2.886(5)
Nd2 O5 . 2.387(3)
Nd2 O14 . 2.446(4)
Nd2 O3 1 2.447(3)
Nd2 O3 . 2.447(3)
Nd2 O27 4_676 2.467(3)
Nd2 O13 . 2.477(3)
Nd2 O2 . 2.507(3)
Nd2 O12 1_655 2.548(3)
Nd2 O1 . 2.570(3)
Nd2 O11 1_655 2.655(3)
Nd2 C6 1_655 2.985(5)
O1 C1 . 1.258(5)
C3 C2 . 1.304(7)
C3 C6 . 1.475(7)
C3 H3 . 0.9300
O2 C1 . 1.266(5)
C1 C2 . 1.484(7)
C2 H2 . 0.9300
O3 O3 1 0.000(7)
O3 C4 . 1.274(5)
O4 O4 1 0.000(7)
O4 C4 . 1.259(5)
C4 O4 1 1.259(5)
C4 O3 1 1.274(5)
C4 C7 . 1.471(7)
O6 C5 . 1.256(6)
C5 O5 . 1.256(6)
C5 C10 . 1.492(6)
O8 H8B . 0.8500
O8 H8C . 0.8501
C8 C7 . 1.291(7)
C8 C18 . 1.480(7)
C8 H8 . 0.9300
C6 O12 . 1.249(5)
C6 O11 . 1.276(5)
C6 Nd2 1_455 2.985(5)
C7 H7 . 0.9300
C10 C9 . 1.302(7)
C10 H10 . 0.9300
C9 C17 . 1.482(6)
C9 H9 . 0.9300
O11 Nd1 1_455 2.501(3)
O11 Nd2 1_455 2.655(3)
O12 Nd2 1_455 2.548(3)
O14 H14A . 0.86(6)
O14 H14B . 0.75(5)
O13 H13A . 0.8499
O13 H13B . 0.8175
O16 H16C . 0.8499
O16 H16A . 0.7231
C17 O24 . 1.265(6)
C17 O25 . 1.267(6)
C17 Nd1 3_766 2.886(5)
O25 Nd1 3_766 2.504(3)
O24 Nd1 3_766 2.573(3)
C18 O26 . 1.257(5)
C18 O27 . 1.264(6)
O26 Nd1 1_455 2.397(3)
O27 Nd2 4_575 2.467(3)
O2W O2W 1 0.00(2)
O2W O2W 1 0.00(2)
O2W H2WA . 0.8500
O2W H2WB . 0.8499
O3W O3W 1 0.000(16)
O3W H3WC . 0.8500
O3W H3WD . 0.8500
O1W O1W 1 0.00(4)
O1W H1WD . 0.8500
O1W H1WC . 0.8502

loop_
_geom_hbond_atom_site_label_D
_geom_hbond_atom_site_label_H
_geom_hbond_atom_site_label_A
_geom_hbond_site_symmetry_A
_geom_hbond_distance_DH
_geom_hbond_distance_HA
_geom_hbond_distance_DA
_geom_hbond_angle_DHA
O2W H2WA O1 . 0.85 2.57 3.103(13) 121.9
O2W H2WA O3 1 0.85 2.52 3.319(13) 157.8
O2W H2WB O1W 3_666 0.85 2.53 2.98(2) 114.2
O3W H3WD O24 3_666 0.85 2.07 2.896(6) 165.3
O3W H3WC O1W 1 0.85 2.12 2.60(2) 115.1
O3W H3WC O2W 1 0.85 2.08 2.911(13) 165.2
O1W H1WD O2W 1 0.85 2.06 2.634(19) 124.0
O1W H1WC O6 1_455 0.85 2.11 2.959(17) 177.8
O8 H8C O3W 2_655 0.85 2.05 2.829(5) 151.5
O8 H8B O1 4_675 0.85 1.91 2.745(5) 168.7
O13 H13A O3W 2_655 0.85 2.14 2.938(6) 156.8
O13 H13B O25 4_575 0.82 2.02 2.787(5) 156.6
O14 H14A O12 3_676 0.86(6) 1.88(6) 2.740(5) 172(6)
O14 H14B O4 2_655 0.75(5) 2.04(6) 2.776(5) 166(6)
O16 H16A O27 1_655 0.72 2.02 2.714(5) 159.9
O16 H16C O2 2_645 0.85 2.07 2.915(5) 170.9
C3 H3 O24 4_575 0.93 2.53 3.345(6) 146.9
C8 H8 O12 4_675 0.93 2.58 3.417(6) 150.1
